data_9010005
loop_
_publ_author_name
'Giuseppetti, G.'
'Tadini, C.'

_publ_section_title
;
 Riesame della struttura cristallina della nadorite: PbSbO2Cl
;
_journal_name_full 'Periodico di Mineralogia'
_journal_page_first 335
_journal_page_last 345
_journal_volume 42
_journal_year 1973
_chemical_compound_source 'Djebel Nador, Algeria'
_chemical_formula_sum 'Cl O2 Pb Sb'
_chemical_name_mineral Nadorite
_space_group_IT_number 63
_symmetry_space_group_name_Hall '-C 2c 2'
_symmetry_space_group_name_H-M 'C m c m'
_cell_angle_alpha 90
_cell_angle_beta 90
_cell_angle_gamma 90
_cell_length_a 5.603
_cell_length_b 12.245
_cell_length_c 5.448
_cell_formula_units_Z 4
_cell_volume 373.780
_database_code_amcsd 0014937
_exptl_crystal_density_diffrn 7.044
_cod_original_formula_sum 'Pb Sb O2 Cl'
_cod_database_code 9010005

loop_
_space_group_symop_operation_xyz
x,y,z
1/2+x,1/2+y,z
x,-y,1/2+z
1/2+x,1/2-y,1/2+z
-x,y,1/2-z
1/2-x,1/2+y,1/2-z
-x,y,z
1/2-x,1/2+y,z
x,-y,-z
1/2+x,1/2-y,-z
x,y,1/2-z
1/2+x,1/2+y,1/2-z
-x,-y,1/2+z
1/2-x,1/2-y,1/2+z
-x,-y,-z
1/2-x,1/2-y,-z

loop_
_atom_site_aniso_label
_atom_site_aniso_U_11
_atom_site_aniso_U_22
_atom_site_aniso_U_33
_atom_site_aniso_U_12
_atom_site_aniso_U_13
_atom_site_aniso_U_23
Pb 0.01288 0.01595 0.01383 0.00000 0.00000 0.00000
Sb 0.01288 0.01215 0.01383 0.00000 0.00000 0.00000
O 0.00811 0.00912 0.01203 0.00000 0.00000 0.00372
Cl 0.02115 0.02431 0.02451 0.00000 0.00000 0.00000

loop_
_atom_site_label
_atom_site_fract_x
_atom_site_fract_y
_atom_site_fract_z
Pb 0.00000 0.38120 0.25000
Sb 0.00000 0.07950 0.25000
O 0.21830 0.00000 0.00000
Cl 0.00000 0.74580 0.25000

loop_
_cod_related_entry_id
_cod_related_entry_database
_cod_related_entry_code
1 AMCSD 0014937
